data_2242243
loop_
_publ_author_name
'Publicover, Ernlie A.'
'Kolwich, Jennifer'
'Stack, Darcie L.'
'Dou\'e, Alyssa J.'
'Ylijoki, Kai E. O.'

_publ_section_title
;
 Crystal structure of (<i>S</i>)-<i>sec</i>-butylammonium
 <small>L</small>-tartrate monohydrate
;
_journal_issue 5
_journal_name_full 'Acta Crystallographica Section E'
_journal_page_first 716
_journal_page_last 719
_journal_paper_doi 10.1107/S2056989017005448
_journal_volume 73
_journal_year 2017
_chemical_formula_iupac 'C4 H12 N +, C4 H5 O6 -, H2 O'
_chemical_formula_moiety 'C4 H12 N +, C4 H5 O6 -, H2 O'
_chemical_formula_sum 'C8 H19 N O7'
_chemical_formula_weight 241.24
_chemical_name_systematic
;
(<i>S</i>)-<i>sec</i>-Butylammonium <i>L</i>-tartrate monohydrate
;
_space_group_crystal_system orthorhombic
_space_group_IT_number 18
_space_group_name_Hall 'P 2 2ab'
_space_group_name_H-M_alt 'P 21 21 2'
_symmetry_space_group_name_Hall 'P 2 2ab'
_symmetry_space_group_name_H-M 'P 21 21 2'
_atom_sites_solution_hydrogens mixed
_atom_sites_solution_primary dual
_atom_sites_solution_secondary difmap
_audit_creation_method
;
Olex2 1.2
(compiled Mar  2 2017 14:02:25 for OlexSys, GUI svn.r5324)
;
_cell_angle_alpha 90
_cell_angle_beta 90
_cell_angle_gamma 90
_cell_formula_units_Z 4
_cell_length_a 11.0921(10)
_cell_length_b 14.8876(14)
_cell_length_c 7.2070(7)
_cell_measurement_reflns_used 5745
_cell_measurement_temperature 125(2)
_cell_measurement_theta_max 28.61
_cell_measurement_theta_min 2.29
_cell_volume 1190.13(19)
_computing_cell_refinement
;
SAINT (Bruker, 2008)
;
_computing_data_collection
;
APEX2 (Bruker, 2008)
;
_computing_data_reduction
;
SAINT (Bruker, 2008)
;
_computing_molecular_graphics
;
DIAMOND (Crystal Impact, 2014)
;
_computing_publication_material
;
<i>OLEX2</i> (Dolomanov <i>et al.</i>,  2009)
;
_computing_structure_refinement
;
SHELXL (Sheldrick, 2015b)
;
_computing_structure_solution
;
SHELXT (Sheldrick, 2015a)
;
_diffrn_ambient_temperature 125.12
_diffrn_measured_fraction_theta_full 1.000
_diffrn_measured_fraction_theta_max 0.956
_diffrn_measurement_device_type 'Bruker APEXII CCD'
_diffrn_measurement_method '\f and \w scans'
_diffrn_radiation_monochromator graphite
_diffrn_radiation_type MoK\a
_diffrn_radiation_wavelength 0.71073
_diffrn_reflns_av_R_equivalents 0.0674
_diffrn_reflns_limit_h_max 14
_diffrn_reflns_limit_h_min -14
_diffrn_reflns_limit_k_max 20
_diffrn_reflns_limit_k_min -19
_diffrn_reflns_limit_l_max 9
_diffrn_reflns_limit_l_min -9
_diffrn_reflns_number 9652
_diffrn_reflns_theta_full 25.242
_diffrn_reflns_theta_max 28.917
_diffrn_reflns_theta_min 2.290
_diffrn_standards_number 0
_exptl_absorpt_coefficient_mu 0.118
_exptl_absorpt_correction_T_max 0.7458
_exptl_absorpt_correction_T_min 0.5668
_exptl_absorpt_correction_type multi-scan
_exptl_absorpt_process_details
;
(SADABS; Bruker, 2008)
;
_exptl_crystal_colour 'clear light colourless'
_exptl_crystal_density_diffrn 1.346
_exptl_crystal_description needle
_exptl_crystal_F_000 520
_exptl_crystal_size_max 0.213
_exptl_crystal_size_mid 0.092
_exptl_crystal_size_min 0.042
_refine_diff_density_max 0.301
_refine_diff_density_min -0.265
_refine_ls_extinction_method none
_refine_ls_goodness_of_fit_ref 1.027
_refine_ls_hydrogen_treatment mixed
_refine_ls_matrix_type full
_refine_ls_number_parameters 236
_refine_ls_number_reflns 2925
_refine_ls_number_restraints 20
_refine_ls_restrained_S_all 1.025
_refine_ls_R_factor_all 0.0468
_refine_ls_R_factor_gt 0.0403
_refine_ls_shift/su_max 0.000
_refine_ls_shift/su_mean 0.000
_refine_ls_structure_factor_coef Fsqd
_refine_ls_weighting_details 'w=1/[\s^2^(Fo^2^)+(0.0447P)^2^+0.1359P] where P=(Fo^2^+2Fc^2^)/3'
_refine_ls_weighting_scheme calc
_refine_ls_wR_factor_gt 0.0984
_refine_ls_wR_factor_ref 0.1036
_reflns_number_gt 2613
_reflns_number_total 2925
_reflns_threshold_expression 'I > 2\s(I)'
_cod_data_source_file su5364sup1.cif
_cod_data_source_block I
_cod_database_code 2242243
_shelx_space_group_comment
;
The symmetry employed for this shelxl refinement is uniquely defined
by the following loop, which should always be used as a source of
symmetry information in preference to the above space-group names.
They are only intended as comments.
;

loop_
_space_group_symop_operation_xyz
'x, y, z'
'-x, -y, z'
'-x+1/2, y+1/2, -z'
'x+1/2, -y+1/2, -z'

loop_
_atom_site_type_symbol
_atom_site_label
_atom_site_fract_x
_atom_site_fract_y
_atom_site_fract_z
_atom_site_U_iso_or_equiv
_atom_site_adp_type
_atom_site_calc_flag
_atom_site_occupancy
_atom_site_disorder_assembly
_atom_site_disorder_group
O O10 0.78822(15) 0.45123(9) 0.6188(2) 0.0219(3) Uani d 1 . .
O O11 0.72627(15) 0.30780(10) 0.6134(2) 0.0250(4) Uani d 1 . .
O O12 0.72284(14) 0.29621(10) 0.2532(2) 0.0225(3) Uani d 1 . .
H H12 0.702(3) 0.264(2) 0.353(4) 0.047(9) Uiso d 1 . .
O O13 0.97215(14) 0.34543(11) 0.3063(2) 0.0232(4) Uani d 1 . .
H H13 1.001(3) 0.358(2) 0.412(4) 0.041(9) Uiso d 1 . .
O O14 0.78763(14) 0.44450(10) -0.0347(2) 0.0212(3) Uani d 1 . .
H H14 0.792(4) 0.442(3) -0.163(6) 0.092(15) Uiso d 1 . .
O O15 0.96848(16) 0.37910(14) -0.0496(3) 0.0382(5) Uani d 1 . .
C C5 0.75823(18) 0.37845(14) 0.5374(3) 0.0177(4) Uani d 1 . .
C C6 0.75836(18) 0.38090(14) 0.3251(3) 0.0181(4) Uani d 1 . .
H H6 0.698877 0.427117 0.283210 0.022 Uiso calc 1 . .
C C7 0.88300(18) 0.40657(13) 0.2505(3) 0.0184(4) Uani d 1 . .
H H7 0.904588 0.467567 0.298169 0.022 Uiso calc 1 . .
C C8 0.88361(19) 0.40887(13) 0.0376(3) 0.0189(4) Uani d 1 . .
O O16 1.09484(15) 0.38045(11) 0.6154(2) 0.0239(4) Uani d 1 . .
H H16A 1.048(3) 0.383(3) 0.713(6) 0.057(11) Uiso d 1 . .
H H16B 1.139(3) 0.425(2) 0.614(5) 0.049(10) Uiso d 1 . .
C C1 0.4453(5) 0.3844(4) 0.7178(9) 0.0343(12) Uani d 0.683(8) A 1
H H1A 0.409648 0.328062 0.673732 0.052 Uiso calc 0.683(8) A 1
H H1B 0.513909 0.400409 0.638753 0.052 Uiso calc 0.683(8) A 1
H H1C 0.384759 0.432249 0.712719 0.052 Uiso calc 0.683(8) A 1
C C2 0.4888(4) 0.3725(4) 0.9196(8) 0.0251(11) Uani d 0.683(8) A 1
H H2 0.532125 0.428349 0.957990 0.030 Uiso calc 0.683(8) A 1
C C3 0.3852(3) 0.3571(3) 1.0525(6) 0.0325(11) Uani d 0.683(8) A 1
H H3A 0.323796 0.404227 1.031552 0.039 Uiso calc 0.683(8) A 1
H H3B 0.347576 0.298478 1.023235 0.039 Uiso calc 0.683(8) A 1
C C4 0.4201(4) 0.3577(3) 1.2555(6) 0.0386(12) Uani d 0.683(8) A 1
H H4A 0.469675 0.304846 1.282853 0.058 Uiso calc 0.683(8) A 1
H H4B 0.347090 0.356292 1.332028 0.058 Uiso calc 0.683(8) A 1
H H4C 0.466033 0.412306 1.282961 0.058 Uiso calc 0.683(8) A 1
N N9 0.5762(8) 0.2958(8) 0.9253(15) 0.0176(14) Uani d 0.683(8) A 1
H H9C 0.544(7) 0.240(3) 0.909(7) 0.07(2) Uiso d 0.683(8) A 1
H H9A 0.634(3) 0.305(3) 0.834(5) 0.015(11) Uiso d 0.683(8) A 1
H H9B 0.615(4) 0.300(3) 1.037(4) 0.030(12) Uiso d 0.683(8) A 1
C C1A 0.4346(13) 0.3806(9) 0.8007(19) 0.040(3) Uani d 0.317(8) A 2
H H1AA 0.387949 0.331055 0.747348 0.060 Uiso calc 0.317(8) A 2
H H1AB 0.494591 0.401206 0.710339 0.060 Uiso calc 0.317(8) A 2
H H1AC 0.380246 0.430337 0.831645 0.060 Uiso calc 0.317(8) A 2
C C2A 0.4980(13) 0.3487(9) 0.9750(18) 0.034(3) Uani d 0.317(8) A 2
H H2A 0.544271 0.400926 1.025413 0.041 Uiso calc 0.317(8) A 2
C C3A 0.4163(8) 0.3153(6) 1.1293(12) 0.033(2) Uani d 0.317(8) A 2
H H3AA 0.365209 0.266424 1.079528 0.039 Uiso calc 0.317(8) A 2
H H3AB 0.467213 0.289296 1.228555 0.039 Uiso calc 0.317(8) A 2
C C4A 0.3352(11) 0.3859(7) 1.2147(17) 0.058(4) Uani d 0.317(8) A 2
H H4AA 0.281880 0.410607 1.118991 0.088 Uiso calc 0.317(8) A 2
H H4AB 0.384600 0.434191 1.267114 0.088 Uiso calc 0.317(8) A 2
H H4AC 0.286538 0.358557 1.313144 0.088 Uiso calc 0.317(8) A 2
N N9A 0.588(2) 0.2777(18) 0.925(4) 0.022(4) Uani d 0.317(8) A 2
H H9AA 0.645(7) 0.290(8) 0.837(10) 0.027 Uiso d 0.317(8) A 2
H H9AB 0.535(8) 0.236(6) 0.885(12) 0.027 Uiso d 0.317(8) A 2
H H9AC 0.623(7) 0.263(6) 1.034(7) 0.027 Uiso d 0.317(8) A 2

loop_
_atom_site_aniso_label
_atom_site_aniso_U_11
_atom_site_aniso_U_22
_atom_site_aniso_U_33
_atom_site_aniso_U_12
_atom_site_aniso_U_13
_atom_site_aniso_U_23
O10 0.0275(8) 0.0241(7) 0.0140(7) 0.0008(6) 0.0003(6) -0.0008(6)
O11 0.0334(9) 0.0258(7) 0.0157(7) -0.0013(7) 0.0032(7) 0.0015(6)
O12 0.0247(8) 0.0274(7) 0.0153(7) -0.0058(6) -0.0008(6) -0.0013(6)
O13 0.0196(8) 0.0349(9) 0.0150(7) 0.0060(6) -0.0035(6) -0.0035(6)
O14 0.0217(8) 0.0293(7) 0.0127(7) 0.0025(6) 0.0002(6) 0.0004(6)
O15 0.0310(9) 0.0638(12) 0.0197(8) 0.0206(9) 0.0083(8) 0.0092(8)
C5 0.0153(9) 0.0247(9) 0.0132(9) 0.0035(7) 0.0017(7) -0.0002(8)
C6 0.0175(10) 0.0236(9) 0.0133(9) 0.0003(8) -0.0001(7) -0.0009(7)
C7 0.0171(10) 0.0232(9) 0.0151(10) 0.0000(8) -0.0009(8) -0.0001(8)
C8 0.0199(10) 0.0215(9) 0.0153(9) -0.0010(8) 0.0015(8) 0.0008(8)
O16 0.0232(8) 0.0309(8) 0.0178(8) -0.0013(7) 0.0002(7) -0.0037(7)
C1 0.026(2) 0.037(2) 0.039(3) 0.0030(17) -0.009(2) 0.004(3)
C2 0.0195(19) 0.023(3) 0.033(3) 0.0017(17) 0.000(2) 0.000(2)
C3 0.0249(18) 0.029(2) 0.044(2) 0.0039(15) 0.0006(17) -0.0014(18)
C4 0.031(2) 0.041(2) 0.044(2) -0.0027(17) 0.0089(18) -0.0054(19)
N9 0.015(3) 0.021(4) 0.017(2) -0.0038(19) -0.0024(18) -0.001(2)
C1A 0.050(7) 0.030(5) 0.040(7) 0.001(4) -0.007(8) 0.002(6)
C2A 0.043(6) 0.033(7) 0.025(6) 0.005(5) 0.001(5) 0.010(4)
C3A 0.030(4) 0.038(5) 0.030(5) 0.007(4) 0.010(4) 0.000(4)
C4A 0.065(8) 0.048(6) 0.063(7) 0.027(5) 0.029(6) 0.015(5)
N9A 0.024(6) 0.021(9) 0.021(5) 0.010(4) 0.003(4) -0.003(5)

loop_
_atom_type_symbol
_atom_type_description
_atom_type_scat_dispersion_real
_atom_type_scat_dispersion_imag
_atom_type_scat_source
C C 0.0033 0.0016 'International Tables Vol C Tables 4.2.6.8 and 6.1.1.4'
H H 0.0000 0.0000 'International Tables Vol C Tables 4.2.6.8 and 6.1.1.4'
N N 0.0061 0.0033 'International Tables Vol C Tables 4.2.6.8 and 6.1.1.4'
O O 0.0106 0.0060 'International Tables Vol C Tables 4.2.6.8 and 6.1.1.4'

loop_
_geom_angle_atom_site_label_1
_geom_angle_atom_site_label_2
_geom_angle_atom_site_label_3
_geom_angle
C6 O12 H12 105(2)
C7 O13 H13 112(2)
C8 O14 H14 110(3)
O10 C5 C6 116.04(18)
O11 C5 O10 126.33(19)
O11 C5 C6 117.59(18)
O12 C6 C5 110.11(17)
O12 C6 H6 108.5
O12 C6 C7 110.12(16)
C5 C6 H6 108.5
C5 C6 C7 110.96(17)
C7 C6 H6 108.5
O13 C7 C6 111.94(17)
O13 C7 H7 108.8
O13 C7 C8 107.33(16)
C6 C7 H7 108.8
C6 C7 C8 111.13(17)
C8 C7 H7 108.8
O14 C8 C7 114.02(18)
O15 C8 O14 125.2(2)
O15 C8 C7 120.83(19)
H16A O16 H16B 109(3)
H1A C1 H1B 109.5
H1A C1 H1C 109.5
H1B C1 H1C 109.5
C2 C1 H1A 109.5
C2 C1 H1B 109.5
C2 C1 H1C 109.5
C1 C2 H2 108.4
C3 C2 C1 112.1(4)
C3 C2 H2 108.4
N9 C2 C1 108.4(5)
N9 C2 H2 108.4
N9 C2 C3 111.0(5)
C2 C3 H3A 108.6
C2 C3 H3B 108.6
H3A C3 H3B 107.6
C4 C3 C2 114.7(4)
C4 C3 H3A 108.6
C4 C3 H3B 108.6
C3 C4 H4A 109.5
C3 C4 H4B 109.5
C3 C4 H4C 109.5
H4A C4 H4B 109.5
H4A C4 H4C 109.5
H4B C4 H4C 109.5
C2 N9 H9C 116(5)
C2 N9 H9A 108(3)
C2 N9 H9B 106(3)
H9C N9 H9A 108(3)
H9C N9 H9B 111(4)
H9A N9 H9B 107(3)
H1AA C1A H1AB 109.5
H1AA C1A H1AC 109.5
H1AB C1A H1AC 109.5
C2A C1A H1AA 109.5
C2A C1A H1AB 109.5
C2A C1A H1AC 109.5
C1A C2A H2A 107.1
C1A C2A C3A 115.6(11)
C3A C2A H2A 107.1
N9A C2A C1A 109.4(13)
N9A C2A H2A 107.1
N9A C2A C3A 110.0(12)
C2A C3A H3AA 108.5
C2A C3A H3AB 108.5
H3AA C3A H3AB 107.5
C4A C3A C2A 115.2(8)
C4A C3A H3AA 108.5
C4A C3A H3AB 108.5
C3A C4A H4AA 109.5
C3A C4A H4AB 109.5
C3A C4A H4AC 109.5
H4AA C4A H4AB 109.5
H4AA C4A H4AC 109.5
H4AB C4A H4AC 109.5
C2A N9A H9AA 119(8)
C2A N9A H9AB 98(8)
C2A N9A H9AC 104(6)
H9AA N9A H9AB 111(4)
H9AA N9A H9AC 111(4)
H9AB N9A H9AC 112(4)

loop_
_geom_bond_atom_site_label_1
_geom_bond_atom_site_label_2
_geom_bond_distance
O10 C5 1.276(3)
O11 C5 1.238(3)
O12 H12 0.90(3)
O12 C6 1.419(2)
O13 H13 0.85(3)
O13 C7 1.403(3)
O14 H14 0.93(4)
O14 C8 1.299(3)
O15 C8 1.216(3)
C5 C6 1.530(3)
C6 H6 1.0000
C6 C7 1.532(3)
C7 H7 1.0000
C7 C8 1.535(3)
O16 H16A 0.87(4)
O16 H16B 0.83(4)
C1 H1A 0.9800
C1 H1B 0.9800
C1 H1C 0.9800
C1 C2 1.542(7)
C2 H2 1.0000
C2 C3 1.513(6)
C2 N9 1.498(8)
C3 H3A 0.9900
C3 H3B 0.9900
C3 C4 1.513(6)
C4 H4A 0.9800
C4 H4B 0.9800
C4 H4C 0.9800
N9 H9C 0.92(2)
N9 H9A 0.93(2)
N9 H9B 0.91(2)
C1A H1AA 0.9800
C1A H1AB 0.9800
C1A H1AC 0.9800
C1A C2A 1.517(14)
C2A H2A 1.0000
C2A C3A 1.518(12)
C2A N9A 1.497(15)
C3A H3AA 0.9900
C3A H3AB 0.9900
C3A C4A 1.514(12)
C4A H4AA 0.9800
C4A H4AB 0.9800
C4A H4AC 0.9800
N9A H9AA 0.91(3)
N9A H9AB 0.90(3)
N9A H9AC 0.91(3)

loop_
_geom_hbond_atom_site_label_D
_geom_hbond_atom_site_label_H
_geom_hbond_atom_site_label_A
_geom_hbond_site_symmetry_A
_geom_hbond_distance_DH
_geom_hbond_distance_HA
_geom_hbond_distance_DA
_geom_hbond_angle_DHA
O12 H12 O11 . 0.90(3) 2.00(3) 2.602(2) 123(3)
O13 H13 O16 . 0.85(3) 1.83(3) 2.662(2) 167(3)
O14 H14 O10 1_554 0.93(4) 1.58(5) 2.499(2) 171(5)
O16 H16A O15 1_556 0.87(4) 1.93(4) 2.791(2) 169(4)
O16 H16B O10 2_765 0.83(4) 2.01(3) 2.822(2) 167(3)
N9 H9A O11 . 0.93(2) 1.89(2) 2.803(9) 167(4)
N9 H9B O12 1_556 0.91(2) 1.97(3) 2.869(11) 169(4)
N9 H9C O13 4_456 0.92(2) 2.16(4) 2.922(13) 140(5)
N9 H9C O15 4_456 0.92(2) 2.20(4) 3.001(12) 145(5)
N9A H9AA O11 . 0.91(3) 1.87(4) 2.76(2) 164(8)
N9A H9AB O13 4_456 0.90(3) 1.96(6) 2.79(3) 151(9)
N9A H9AB O15 4_456 0.90(3) 2.21(8) 2.83(3) 126(6)
N9A H9AC O12 1_556 0.91(3) 1.99(5) 2.81(3) 150(7)

_cod_database_fobs_code 2242243
